data_2016366
loop_
_publ_author_name
'Bera, Manindranath'
'Noll, Bruce C.'

_publ_section_title
;
 Two new oximate-bridged square-planar dinuclear nickel(II) complexes
;
_journal_coeditor_code TR3024
_journal_issue 12
_journal_name_full 'Acta Crystallographica Section C'
_journal_page_first m553
_journal_page_last m556
_journal_paper_doi 10.1107/S0108270107048937
_journal_volume 63
_journal_year 2007
_chemical_formula_iupac '[Ni2 (C8 H16 N3 O1)2] (Cl O4)2, C2 H3 N'
_chemical_formula_moiety 'C16 H32 N6 Ni2 O2 2+, 2(Cl O4 -), C2 H3 N'
_chemical_formula_sum 'C18 H35 Cl2 N7 Ni2 O10'
_chemical_formula_weight 697.85
_chemical_name_systematic
;
bis{\m-3-[2-(dimethylamino)ethylimino]butan-2-one oximato}dinickel(II)
bis(perchlorate) acetonitrile solvate
;
_space_group_IT_number 14
_symmetry_cell_setting monoclinic
_symmetry_space_group_name_Hall '-P 2yn'
_symmetry_space_group_name_H-M 'P 1 21/n 1'
_atom_sites_solution_hydrogens geom
_atom_sites_solution_primary direct
_atom_sites_solution_secondary difmap
_audit_creation_method SHELXTL
_cell_angle_alpha 90.00
_cell_angle_beta 91.6220(14)
_cell_angle_gamma 90.00
_cell_formula_units_Z 4
_cell_length_a 13.1320(3)
_cell_length_b 12.2045(3)
_cell_length_c 17.2959(5)
_cell_measurement_reflns_used 9844
_cell_measurement_temperature 100(2)
_cell_measurement_theta_max 41.4913
_cell_measurement_theta_min 2.5962
_cell_volume 2770.89(12)
_computing_cell_refinement 'APEX2 and SAINT (Bruker, 2004)'
_computing_data_collection 'APEX2 (Bruker, 2004)'
_computing_data_reduction 'SAINT (Bruker, 2004) and XPREP (Sheldrick, 2003)'
_computing_molecular_graphics 'XP (Sheldrick, 1998)'
_computing_publication_material 'XCIF (Sheldrick, 2001) and enCIFer (Allen <i>et al.</i>,  2004)'
_computing_structure_refinement 'XL (Sheldrick, 2001)'
_computing_structure_solution 'XS (Sheldrick, 2001)'
_diffrn_ambient_temperature 100(2)
_diffrn_detector_area_resol_mean 8.33
_diffrn_measured_fraction_theta_full 0.999
_diffrn_measured_fraction_theta_max 0.999
_diffrn_measurement_device_type 'Bruker D8-APEXII CCD diffractometer'
_diffrn_measurement_method '\f and \w scans'
_diffrn_radiation_monochromator graphite
_diffrn_radiation_type MoK\a
_diffrn_radiation_wavelength 0.71073
_diffrn_reflns_av_R_equivalents 0.0754
_diffrn_reflns_av_sigmaI/netI 0.0252
_diffrn_reflns_limit_h_max 19
_diffrn_reflns_limit_h_min -19
_diffrn_reflns_limit_k_max 17
_diffrn_reflns_limit_k_min 0
_diffrn_reflns_limit_l_max 25
_diffrn_reflns_limit_l_min 0
_diffrn_reflns_number 290302
_diffrn_reflns_theta_full 31.50
_diffrn_reflns_theta_max 31.50
_diffrn_reflns_theta_min 1.92
_exptl_absorpt_coefficient_mu 1.615
_exptl_absorpt_correction_T_max 0.8055
_exptl_absorpt_correction_T_min 0.7077
_exptl_absorpt_correction_type multi-scan
_exptl_absorpt_process_details
;
(TWINABS; Blessing, 1995; Sheldrick, 2004)
;
_exptl_crystal_colour 'deep violet'
_exptl_crystal_density_diffrn 1.673
_exptl_crystal_density_method 'not measured'
_exptl_crystal_description needle
_exptl_crystal_F_000 1448
_exptl_crystal_size_max 0.23
_exptl_crystal_size_mid 0.22
_exptl_crystal_size_min 0.14
_refine_diff_density_max 0.842
_refine_diff_density_min -0.479
_refine_ls_extinction_method none
_refine_ls_goodness_of_fit_ref 1.056
_refine_ls_hydrogen_treatment constr
_refine_ls_matrix_type full
_refine_ls_number_parameters 375
_refine_ls_number_reflns 14483
_refine_ls_number_restraints 0
_refine_ls_restrained_S_all 1.056
_refine_ls_R_factor_all 0.0437
_refine_ls_R_factor_gt 0.0349
_refine_ls_shift/su_max 0.005
_refine_ls_shift/su_mean 0.000
_refine_ls_structure_factor_coef Fsqd
_refine_ls_weighting_details 'calc w=1/[\s^2^(Fo^2^)+(0.0471P)^2^+2.0073P] where P=(Fo^2^+2Fc^2^)/3'
_refine_ls_weighting_scheme calc
_refine_ls_wR_factor_gt 0.0894
_refine_ls_wR_factor_ref 0.0948
_reflns_number_gt 12536
_reflns_number_total 14483
_reflns_threshold_expression >2sigma(I)
_cod_data_source_file tr3024.cif
_cod_data_source_block I
_cod_original_sg_symbol_H-M 'P 21/n'
_cod_database_code 2016366
_cod_database_fobs_code 2016366

loop_
_symmetry_equiv_pos_as_xyz
'x, y, z'
'-x+1/2, y+1/2, -z+1/2'
'-x, -y, -z'
'x-1/2, -y-1/2, z-1/2'

loop_
_atom_site_type_symbol
_atom_site_label
_atom_site_fract_x
_atom_site_fract_y
_atom_site_fract_z
_atom_site_U_iso_or_equiv
_atom_site_adp_type
_atom_site_calc_flag
_atom_site_refinement_flags
_atom_site_occupancy
_atom_site_disorder_assembly
_atom_site_disorder_group
Ni Ni1 0.314793(15) 0.528113(15) 0.146451(10) 0.01178(4) Uani d . 1 . .
Ni Ni2 0.190627(14) 0.732682(15) 0.026918(10) 0.01180(4) Uani d . 1 . .
N N1 0.17710(10) 0.57300(10) 0.14498(6) 0.0134(2) Uani d . 1 . .
N N2 0.26571(10) 0.41760(10) 0.20861(7) 0.0145(2) Uani d . 1 . .
N N3 0.44934(10) 0.46613(10) 0.17170(7) 0.0138(2) Uani d . 1 . .
N N4 0.33105(10) 0.71370(9) 0.04892(6) 0.0125(2) Uani d . 1 . .
N N5 0.23690(10) 0.83038(10) -0.04527(7) 0.0141(2) Uani d . 1 . .
N N6 0.05362(10) 0.76740(11) -0.01262(7) 0.0159(2) Uani d . 1 . .
O O1 0.13318(9) 0.65820(9) 0.10779(6) 0.0171(2) Uani d . 1 . .
O O2 0.37719(9) 0.64824(9) 0.10076(6) 0.01545(19) Uani d . 1 . .
C C1 0.11735(12) 0.51627(11) 0.18975(8) 0.0142(2) Uani d . 1 . .
C C2 0.17097(12) 0.42295(11) 0.22602(8) 0.0149(2) Uani d . 1 . .
C C3 0.33902(13) 0.33598(12) 0.23874(8) 0.0175(3) Uani d . 1 . .
H H3A 0.3100 0.2613 0.2350 0.021 Uiso calc R 1 . .
H H3B 0.3579 0.3514 0.2935 0.021 Uiso calc R 1 . .
C C4 0.43115(13) 0.34670(12) 0.18808(8) 0.0176(3) Uani d . 1 . .
H H4A 0.4918 0.3147 0.2148 0.021 Uiso calc R 1 . .
H H4B 0.4189 0.3066 0.1389 0.021 Uiso calc R 1 . .
C C5 0.00841(12) 0.54481(13) 0.20181(9) 0.0185(3) Uani d . 1 . .
H H5A 0.0034 0.6220 0.2167 0.028 Uiso calc R 1 . .
H H5B -0.0185 0.4987 0.2429 0.028 Uiso calc R 1 . .
H H5C -0.0312 0.5325 0.1537 0.028 Uiso calc R 1 . .
C C6 0.11909(14) 0.34423(13) 0.27795(9) 0.0206(3) Uani d . 1 . .
H H6A 0.1559 0.2744 0.2786 0.031 Uiso calc R 1 . .
H H6B 0.0490 0.3323 0.2589 0.031 Uiso calc R 1 . .
H H6C 0.1183 0.3743 0.3305 0.031 Uiso calc R 1 . .
C C7 0.48936(13) 0.52391(13) 0.24228(9) 0.0197(3) Uani d . 1 . .
H H7A 0.5536 0.4900 0.2598 0.029 Uiso calc R 1 . .
H H7B 0.4396 0.5185 0.2833 0.029 Uiso calc R 1 . .
H H7C 0.5011 0.6012 0.2301 0.029 Uiso calc R 1 . .
C C8 0.52589(13) 0.47497(13) 0.11041(9) 0.0193(3) Uani d . 1 . .
H H8A 0.5416 0.5523 0.1014 0.029 Uiso calc R 1 . .
H H8B 0.4984 0.4422 0.0625 0.029 Uiso calc R 1 . .
H H8C 0.5882 0.4363 0.1269 0.029 Uiso calc R 1 . .
C C9 0.39127(11) 0.77998(11) 0.01071(8) 0.0129(2) Uani d . 1 . .
C C10 0.33371(12) 0.84850(11) -0.04498(8) 0.0141(2) Uani d . 1 . .
C C11 0.15946(13) 0.89131(13) -0.09018(9) 0.0198(3) Uani d . 1 . .
H H11A 0.1822 0.9042 -0.1435 0.024 Uiso calc R 1 . .
H H11B 0.1460 0.9630 -0.0657 0.024 Uiso calc R 1 . .
C C12 0.06449(13) 0.82041(14) -0.09100(9) 0.0219(3) Uani d . 1 . .
H H12A 0.0038 0.8659 -0.1034 0.026 Uiso calc R 1 . .
H H12B 0.0695 0.7631 -0.1313 0.026 Uiso calc R 1 . .
C C13 0.50370(12) 0.78311(12) 0.02534(8) 0.0171(3) Uani d . 1 . .
H H13A 0.5182 0.8015 0.0797 0.026 Uiso calc R 1 . .
H H13B 0.5339 0.8386 -0.0079 0.026 Uiso calc R 1 . .
H H13C 0.5329 0.7112 0.0139 0.026 Uiso calc R 1 . .
C C14 0.38431(14) 0.93132(13) -0.09506(9) 0.0219(3) Uani d . 1 . .
H H14A 0.3421 0.9439 -0.1419 0.033 Uiso calc R 1 . .
H H14B 0.4513 0.9039 -0.1095 0.033 Uiso calc R 1 . .
H H14C 0.3926 1.0003 -0.0666 0.033 Uiso calc R 1 . .
C C15 0.00375(14) 0.84296(14) 0.04152(9) 0.0228(3) Uani d . 1 . .
H H15A -0.0644 0.8616 0.0211 0.034 Uiso calc R 1 . .
H H15B 0.0445 0.9099 0.0473 0.034 Uiso calc R 1 . .
H H15C -0.0018 0.8074 0.0920 0.034 Uiso calc R 1 . .
C C16 -0.01185(14) 0.66763(14) -0.02411(10) 0.0245(3) Uani d . 1 . .
H H16A -0.0244 0.6339 0.0262 0.037 Uiso calc R 1 . .
H H16B 0.0230 0.6150 -0.0570 0.037 Uiso calc R 1 . .
H H16C -0.0769 0.6888 -0.0490 0.037 Uiso calc R 1 . .
Cl Cl1 0.25360(3) 0.09139(3) 0.09637(2) 0.01817(7) Uani d . 1 . .
O O3 0.35602(10) 0.08956(11) 0.12973(8) 0.0269(3) Uani d . 1 . .
O O4 0.25676(12) 0.11858(14) 0.01532(7) 0.0357(3) Uani d . 1 . .
O O5 0.20689(13) -0.01533(12) 0.10457(8) 0.0329(3) Uani d . 1 . .
O O6 0.19360(12) 0.17170(14) 0.13583(9) 0.0390(4) Uani d . 1 . .
Cl Cl2 0.72907(8) 0.85138(8) 0.27801(6) 0.0208(2) Uani d P 0.859(9) A 1
Cl Cl2' 0.7404(9) 0.8436(10) 0.2529(14) 0.060(3) Uani d P 0.141(9) A 2
O O7 0.80798(12) 0.76884(14) 0.28286(9) 0.0377(3) Uani d . 1 . .
O O8 0.63731(11) 0.80429(13) 0.24328(8) 0.0329(3) Uani d . 1 . .
O O9 0.70873(13) 0.89029(13) 0.35479(9) 0.0377(3) Uani d . 1 . .
O O10 0.7598(2) 0.9448(3) 0.2339(2) 0.0495(9) Uani d P 0.859(9) A 1
O O10' 0.7787(14) 0.9087(18) 0.2026(13) 0.0495(9) Uani d P 0.141(9) A 2
N N7 0.28970(15) 0.43173(16) 0.01895(10) 0.0345(4) Uani d . 1 . .
C C17 0.26751(14) 0.39004(15) -0.03841(10) 0.0246(3) Uani d . 1 . .
C C18 0.24276(16) 0.33569(17) -0.11159(10) 0.0296(4) Uani d . 1 . .
H H18A 0.3026 0.2957 -0.1291 0.044 Uiso calc R 1 . .
H H18B 0.2225 0.3906 -0.1504 0.044 Uiso calc R 1 . .
H H18C 0.1865 0.2842 -0.1045 0.044 Uiso calc R 1 . .

loop_
_atom_site_aniso_label
_atom_site_aniso_U_11
_atom_site_aniso_U_22
_atom_site_aniso_U_33
_atom_site_aniso_U_12
_atom_site_aniso_U_13
_atom_site_aniso_U_23
Ni1 0.01100(8) 0.01228(8) 0.01207(7) 0.00042(6) 0.00042(6) 0.00198(5)
Ni2 0.01000(8) 0.01294(8) 0.01248(7) 0.00045(6) 0.00078(6) 0.00259(6)
N1 0.0134(5) 0.0145(5) 0.0122(4) 0.0005(4) -0.0007(4) 0.0019(4)
N2 0.0166(6) 0.0143(5) 0.0127(5) -0.0002(4) -0.0004(4) 0.0022(4)
N3 0.0141(6) 0.0142(5) 0.0130(5) 0.0010(4) 0.0000(4) 0.0006(4)
N4 0.0123(5) 0.0122(5) 0.0130(5) 0.0009(4) 0.0008(4) 0.0000(4)
N5 0.0145(6) 0.0144(5) 0.0134(5) 0.0006(4) -0.0003(4) 0.0018(4)
N6 0.0139(6) 0.0177(5) 0.0161(5) -0.0002(5) -0.0003(4) 0.0033(4)
O1 0.0134(5) 0.0190(5) 0.0192(4) 0.0038(4) 0.0034(4) 0.0083(4)
O2 0.0130(5) 0.0159(4) 0.0173(4) 0.0006(4) -0.0011(4) 0.0050(3)
C1 0.0141(6) 0.0156(6) 0.0129(5) -0.0007(5) 0.0000(5) 0.0017(4)
C2 0.0176(7) 0.0149(6) 0.0120(5) -0.0024(5) -0.0007(5) 0.0010(4)
C3 0.0195(7) 0.0151(6) 0.0178(6) 0.0020(5) -0.0005(5) 0.0044(5)
C4 0.0184(7) 0.0145(6) 0.0198(6) 0.0033(5) 0.0004(5) 0.0011(5)
C5 0.0142(7) 0.0221(7) 0.0193(6) -0.0008(5) 0.0036(5) 0.0030(5)
C6 0.0210(7) 0.0212(7) 0.0197(6) -0.0045(6) 0.0026(6) 0.0076(5)
C7 0.0191(7) 0.0224(7) 0.0173(6) 0.0003(6) -0.0042(5) -0.0026(5)
C8 0.0167(7) 0.0222(7) 0.0193(6) 0.0033(6) 0.0038(5) 0.0028(5)
C9 0.0126(6) 0.0123(5) 0.0138(5) -0.0001(5) 0.0015(5) -0.0006(4)
C10 0.0158(6) 0.0130(5) 0.0135(5) -0.0001(5) 0.0014(5) 0.0003(4)
C11 0.0160(7) 0.0223(7) 0.0211(6) 0.0017(6) -0.0012(5) 0.0093(5)
C12 0.0180(7) 0.0288(8) 0.0189(6) -0.0003(6) -0.0020(5) 0.0062(5)
C13 0.0127(6) 0.0188(6) 0.0197(6) -0.0011(5) 0.0017(5) 0.0015(5)
C14 0.0197(7) 0.0219(7) 0.0242(7) -0.0037(6) 0.0030(6) 0.0092(5)
C15 0.0197(8) 0.0243(7) 0.0244(7) 0.0058(6) -0.0007(6) -0.0034(6)
C16 0.0220(8) 0.0232(7) 0.0280(7) -0.0050(6) -0.0038(6) -0.0011(6)
Cl1 0.01349(15) 0.02239(16) 0.01862(14) -0.00163(12) 0.00052(12) 0.00028(11)
O3 0.0148(6) 0.0340(7) 0.0318(6) -0.0002(5) -0.0037(5) 0.0037(5)
O4 0.0297(7) 0.0552(9) 0.0220(6) -0.0062(7) -0.0007(5) 0.0122(6)
O5 0.0374(8) 0.0303(7) 0.0309(6) -0.0171(6) -0.0019(6) 0.0016(5)
O6 0.0257(7) 0.0439(8) 0.0472(8) 0.0098(6) -0.0011(6) -0.0198(7)
Cl2 0.0139(3) 0.0254(3) 0.0229(4) -0.00297(19) -0.0022(2) 0.0079(2)
Cl2' 0.028(3) 0.070(4) 0.082(9) -0.005(3) -0.009(4) 0.032(5)
O7 0.0271(8) 0.0472(8) 0.0385(7) 0.0119(7) -0.0035(6) -0.0001(6)
O8 0.0180(6) 0.0465(8) 0.0341(7) -0.0053(6) -0.0012(5) -0.0075(6)
O9 0.0373(9) 0.0353(7) 0.0401(7) 0.0003(7) -0.0052(7) -0.0088(6)
O10 0.0386(12) 0.0599(16) 0.0495(17) -0.0166(12) -0.0096(12) 0.0377(14)
O10' 0.0386(12) 0.0599(16) 0.0495(17) -0.0166(12) -0.0096(12) 0.0377(14)
N7 0.0295(9) 0.0466(10) 0.0276(7) -0.0060(8) 0.0052(7) -0.0088(7)
C17 0.0189(8) 0.0287(8) 0.0262(7) -0.0010(6) 0.0032(6) -0.0007(6)
C18 0.0267(9) 0.0369(9) 0.0252(8) -0.0016(8) -0.0012(7) -0.0062(7)

loop_
_atom_type_symbol
_atom_type_description
_atom_type_scat_dispersion_real
_atom_type_scat_dispersion_imag
_atom_type_scat_source
C C 0.0033 0.0016 'International Tables Vol C Tables 4.2.6.8 and 6.1.1.4'
H H 0.0000 0.0000 'International Tables Vol C Tables 4.2.6.8 and 6.1.1.4'
N N 0.0061 0.0033 'International Tables Vol C Tables 4.2.6.8 and 6.1.1.4'
O O 0.0106 0.0060 'International Tables Vol C Tables 4.2.6.8 and 6.1.1.4'
Cl Cl 0.1484 0.1585 'International Tables Vol C Tables 4.2.6.8 and 6.1.1.4'
Ni Ni 0.3393 1.1124 'International Tables Vol C Tables 4.2.6.8 and 6.1.1.4'

loop_
_geom_angle_atom_site_label_1
_geom_angle_atom_site_label_2
_geom_angle_atom_site_label_3
_geom_angle
_geom_angle_publ_flag
N2 Ni1 O2 169.20(5) y
N2 Ni1 N1 82.55(6) y
O2 Ni1 N1 101.43(5) y
N2 Ni1 N3 85.17(6) y
O2 Ni1 N3 89.64(5) y
N1 Ni1 N3 166.31(5) y
N5 Ni2 O1 168.98(5) y
N5 Ni2 N4 82.93(5) y
O1 Ni2 N4 101.81(5) y
N5 Ni2 N6 86.59(6) y
O1 Ni2 N6 88.85(5) y
N4 Ni2 N6 169.34(5) y
C1 N1 O1 115.72(12) ?
C1 N1 Ni1 115.23(10) ?
O1 N1 Ni1 128.94(9) ?
C2 N2 C3 125.28(12) ?
C2 N2 Ni1 116.90(10) ?
C3 N2 Ni1 117.65(10) ?
C8 N3 C7 108.64(12) ?
C8 N3 C4 108.60(11) ?
C7 N3 C4 110.96(11) ?
C8 N3 Ni1 115.91(9) ?
C7 N3 Ni1 107.11(9) ?
C4 N3 Ni1 105.60(10) ?
C9 N4 O2 115.85(12) ?
C9 N4 Ni2 114.80(10) ?
O2 N4 Ni2 129.20(9) ?
C10 N5 C11 125.75(12) ?
C10 N5 Ni2 116.89(10) ?
C11 N5 Ni2 116.78(10) ?
C15 N6 C16 109.11(13) ?
C15 N6 C12 110.81(12) ?
C16 N6 C12 107.25(12) ?
C15 N6 Ni2 109.48(10) ?
C16 N6 Ni2 112.89(10) ?
C12 N6 Ni2 107.29(10) ?
N1 O1 Ni2 124.34(9) ?
N4 O2 Ni1 123.97(9) ?
N1 C1 C2 111.87(13) ?
N1 C1 C5 123.34(13) ?
C2 C1 C5 124.79(12) ?
N2 C2 C1 113.15(12) ?
N2 C2 C6 124.57(14) ?
C1 C2 C6 122.28(14) ?
N2 C3 C4 105.14(11) ?
N2 C3 H3A 110.7 ?
C4 C3 H3A 110.7 ?
N2 C3 H3B 110.7 ?
C4 C3 H3B 110.7 ?
H3A C3 H3B 108.8 ?
N3 C4 C3 108.97(12) ?
N3 C4 H4A 109.9 ?
C3 C4 H4A 109.9 ?
N3 C4 H4B 109.9 ?
C3 C4 H4B 109.9 ?
H4A C4 H4B 108.3 ?
C1 C5 H5A 109.5 ?
C1 C5 H5B 109.5 ?
H5A C5 H5B 109.5 ?
C1 C5 H5C 109.5 ?
H5A C5 H5C 109.5 ?
H5B C5 H5C 109.5 ?
C2 C6 H6A 109.5 ?
C2 C6 H6B 109.5 ?
H6A C6 H6B 109.5 ?
C2 C6 H6C 109.5 ?
H6A C6 H6C 109.5 ?
H6B C6 H6C 109.5 ?
N3 C7 H7A 109.5 ?
N3 C7 H7B 109.5 ?
H7A C7 H7B 109.5 ?
N3 C7 H7C 109.5 ?
H7A C7 H7C 109.5 ?
H7B C7 H7C 109.5 ?
N3 C8 H8A 109.5 ?
N3 C8 H8B 109.5 ?
H8A C8 H8B 109.5 ?
N3 C8 H8C 109.5 ?
H8A C8 H8C 109.5 ?
H8B C8 H8C 109.5 ?
N4 C9 C10 111.86(13) ?
N4 C9 C13 122.31(13) ?
C10 C9 C13 125.82(12) ?
N5 C10 C9 113.18(12) ?
N5 C10 C14 124.49(13) ?
C9 C10 C14 122.32(14) ?
N5 C11 C12 105.87(12) ?
N5 C11 H11A 110.6 ?
C12 C11 H11A 110.6 ?
N5 C11 H11B 110.6 ?
C12 C11 H11B 110.6 ?
H11A C11 H11B 108.7 ?
N6 C12 C11 109.50(13) ?
N6 C12 H12A 109.8 ?
C11 C12 H12A 109.8 ?
N6 C12 H12B 109.8 ?
C11 C12 H12B 109.8 ?
H12A C12 H12B 108.2 ?
C9 C13 H13A 109.5 ?
C9 C13 H13B 109.5 ?
H13A C13 H13B 109.5 ?
C9 C13 H13C 109.5 ?
H13A C13 H13C 109.5 ?
H13B C13 H13C 109.5 ?
C10 C14 H14A 109.5 ?
C10 C14 H14B 109.5 ?
H14A C14 H14B 109.5 ?
C10 C14 H14C 109.5 ?
H14A C14 H14C 109.5 ?
H14B C14 H14C 109.5 ?
N6 C15 H15A 109.5 ?
N6 C15 H15B 109.5 ?
H15A C15 H15B 109.5 ?
N6 C15 H15C 109.5 ?
H15A C15 H15C 109.5 ?
H15B C15 H15C 109.5 ?
N6 C16 H16A 109.5 ?
N6 C16 H16B 109.5 ?
H16A C16 H16B 109.5 ?
N6 C16 H16C 109.5 ?
H16A C16 H16C 109.5 ?
H16B C16 H16C 109.5 ?
O6 Cl1 O4 109.57(10) ?
O6 Cl1 O5 109.06(10) ?
O4 Cl1 O5 109.02(9) ?
O6 Cl1 O3 109.61(9) ?
O4 Cl1 O3 109.80(9) ?
O5 Cl1 O3 109.76(9) ?
O10 Cl2 O9 106.9(2) ?
O10 Cl2 O7 111.85(16) ?
O9 Cl2 O7 109.08(11) ?
O10 Cl2 O8 109.72(13) ?
O9 Cl2 O8 109.79(11) ?
O7 Cl2 O8 109.50(11) ?
O10' Cl2' O7 114.0(11) ?
O10' Cl2' O8 120.7(13) ?
O7 Cl2' O8 114.8(7) ?
O10' Cl2' O9 122.5(11) ?
O7 Cl2' O9 90.3(11) ?
O8 Cl2' O9 88.7(11) ?
N7 C17 C18 178.1(2) ?
C17 C18 H18A 109.5 ?
C17 C18 H18B 109.5 ?
H18A C18 H18B 109.5 ?
C17 C18 H18C 109.5 ?
H18A C18 H18C 109.5 ?
H18B C18 H18C 109.5 ?

loop_
_geom_bond_atom_site_label_1
_geom_bond_atom_site_label_2
_geom_bond_distance
_geom_bond_publ_flag
Ni1 N2 1.8519(12) y
Ni1 O2 1.8660(10) y
Ni1 N1 1.8888(13) y
Ni1 N3 1.9598(13) y
Ni2 N5 1.8420(12) y
Ni2 O1 1.8471(10) y
Ni2 N4 1.8866(13) y
Ni2 N6 1.9531(14) y
N1 C1 1.3150(18) ?
N1 O1 1.3441(15) ?
N2 C2 1.290(2) ?
N2 C3 1.470(2) ?
N3 C8 1.4854(19) ?
N3 C7 1.4924(19) ?
N3 C4 1.5052(19) ?
N4 C9 1.3213(17) ?
N4 O2 1.3337(15) ?
N5 C10 1.290(2) ?
N5 C11 1.4648(19) ?
N6 C15 1.480(2) ?
N6 C16 1.501(2) ?
N6 C12 1.5125(19) ?
C1 C2 1.470(2) ?
C1 C5 1.493(2) ?
C2 C6 1.4929(19) ?
C3 C4 1.519(2) ?
C3 H3A 0.9900 ?
C3 H3B 0.9900 ?
C4 H4A 0.9900 ?
C4 H4B 0.9900 ?
C5 H5A 0.9800 ?
C5 H5B 0.9800 ?
C5 H5C 0.9800 ?
C6 H6A 0.9800 ?
C6 H6B 0.9800 ?
C6 H6C 0.9800 ?
C7 H7A 0.9800 ?
C7 H7B 0.9800 ?
C7 H7C 0.9800 ?
C8 H8A 0.9800 ?
C8 H8B 0.9800 ?
C8 H8C 0.9800 ?
C9 C10 1.469(2) ?
C9 C13 1.491(2) ?
C10 C14 1.499(2) ?
C11 C12 1.518(2) ?
C11 H11A 0.9900 ?
C11 H11B 0.9900 ?
C12 H12A 0.9900 ?
C12 H12B 0.9900 ?
C13 H13A 0.9800 ?
C13 H13B 0.9800 ?
C13 H13C 0.9800 ?
C14 H14A 0.9800 ?
C14 H14B 0.9800 ?
C14 H14C 0.9800 ?
C15 H15A 0.9800 ?
C15 H15B 0.9800 ?
C15 H15C 0.9800 ?
C16 H16A 0.9800 ?
C16 H16B 0.9800 ?
C16 H16C 0.9800 ?
Cl1 O6 1.4414(14) ?
Cl1 O4 1.4423(13) ?
Cl1 O5 1.4483(14) ?
Cl1 O3 1.4487(14) ?
Cl2 O10 1.436(2) ?
Cl2 O9 1.4425(18) ?
Cl2 O7 1.4459(18) ?
Cl2 O8 1.4499(17) ?
Cl2' O10' 1.289(17) ?
Cl2' O7 1.366(9) ?
Cl2' O8 1.441(9) ?
Cl2' O9 1.91(3) ?
N7 C17 1.145(2) ?
C17 C18 1.458(2) ?
C18 H18A 0.9800 ?
C18 H18B 0.9800 ?
C18 H18C 0.9800 ?
